data_7014846
loop_
_publ_author_name
'Wu, Yinglan'
'Morton, Scott'
'Kong, Xiangjian'
'Nichol, Gary S.'
'Zheng, Zhiping'

_publ_section_title
;
 Hydrolytic synthesis and structural characterization of
 lanthanide-acetylacetonato/hydroxo cluster complexes--a systematic
 study.
;
_journal_issue 5
_journal_name_full 'Dalton transactions (Cambridge, England : 2003)'
_journal_page_first 1041
_journal_page_last 1046
_journal_paper_doi 10.1039/c0dt01218a
_journal_volume 40
_journal_year 2011
_chemical_formula_moiety 'C80 H121 O42 Tb9, 4 H2 O'
_chemical_formula_sum 'C80 H129 O46 Tb9'
_chemical_formula_weight 3241.15
_chemical_name_systematic
;
?
;
_space_group_IT_number 85
_symmetry_cell_setting tetragonal
_symmetry_space_group_name_Hall '-P 4a'
_symmetry_space_group_name_H-M 'P 4/n :2'
_atom_sites_solution_hydrogens difmap
_atom_sites_solution_primary direct
_atom_sites_solution_secondary difmap
_audit_creation_method SHELXL-97
_cell_angle_alpha 90.00
_cell_angle_beta 90.00
_cell_angle_gamma 90.00
_cell_formula_units_Z 2
_cell_length_a 18.8879(9)
_cell_length_b 18.8879(9)
_cell_length_c 15.3095(7)
_cell_measurement_reflns_used 4096
_cell_measurement_temperature 100(2)
_cell_measurement_theta_max 25.92
_cell_measurement_theta_min 2.53
_cell_volume 5461.7(4)
_computing_cell_refinement 'SAINT (Bruker, 2007)'
_computing_data_collection 'APEX2 (Bruker, 2007)'
_computing_data_reduction SAINT
_computing_molecular_graphics 'DIAMOND (Brandenburg & Putz, 1999)'
_computing_publication_material 'SHELXTL and local programs'
_computing_structure_refinement SHELXTL
_computing_structure_solution 'SHELXTL (Sheldrick, 2008)'
_diffrn_ambient_temperature 100(2)
_diffrn_measured_fraction_theta_full 1.000
_diffrn_measured_fraction_theta_max 1.000
_diffrn_measurement_device_type 'Bruker Kappa APEXII DUO CCD diffractometer'
_diffrn_measurement_method '\f and \w scans'
_diffrn_radiation_monochromator graphite
_diffrn_radiation_source 'fine-focus sealed tube with Miracol optics'
_diffrn_radiation_type MoK\a
_diffrn_radiation_wavelength 0.71073
_diffrn_reflns_av_R_equivalents 0.0692
_diffrn_reflns_av_sigmaI/netI 0.0542
_diffrn_reflns_limit_h_max 16
_diffrn_reflns_limit_h_min -15
_diffrn_reflns_limit_k_max 23
_diffrn_reflns_limit_k_min 0
_diffrn_reflns_limit_l_max 18
_diffrn_reflns_limit_l_min 0
_diffrn_reflns_number 27009
_diffrn_reflns_theta_full 26.04
_diffrn_reflns_theta_max 26.04
_diffrn_reflns_theta_min 1.52
_exptl_absorpt_coefficient_mu 5.823
_exptl_absorpt_correction_T_max 0.7251
_exptl_absorpt_correction_T_min 0.6253
_exptl_absorpt_correction_type numerical
_exptl_absorpt_process_details 'SADABS; Sheldrick, 1996'
_exptl_crystal_colour colourless
_exptl_crystal_density_diffrn 1.971
_exptl_crystal_density_method 'not measured'
_exptl_crystal_description block
_exptl_crystal_F_000 3108
_exptl_crystal_size_max 0.09
_exptl_crystal_size_mid 0.06
_exptl_crystal_size_min 0.06
_platon_squeeze_details
;
Four molecules of water per asymmetric unit removed with SQUEEZE
;
_refine_diff_density_max 0.840
_refine_diff_density_min -0.888
_refine_diff_density_rms 0.177
_refine_ls_extinction_expression Fc^*^=kFc[1+0.001xFc^2^\l^3^/sin(2\q)]^-1/4^
_refine_ls_extinction_method SHELXL
_refine_ls_goodness_of_fit_ref 0.980
_refine_ls_hydrogen_treatment mixed
_refine_ls_matrix_type full
_refine_ls_number_parameters 314
_refine_ls_number_reflns 5403
_refine_ls_number_restraints 3
_refine_ls_restrained_S_all 0.980
_refine_ls_R_factor_all 0.0553
_refine_ls_R_factor_gt 0.0302
_refine_ls_shift/su_max 0.001
_refine_ls_shift/su_mean 0.000
_refine_ls_structure_factor_coef Fsqd
_refine_ls_weighting_details 'calc w=1/[\s^2^(Fo^2^)+(0.0262P)^2^+0.0000P] where P=(Fo^2^+2Fc^2^)/3'
_refine_ls_weighting_scheme calc
_refine_ls_wR_factor_gt 0.0578
_refine_ls_wR_factor_ref 0.0619
_reflns_number_gt 3937
_reflns_number_total 5403
_reflns_threshold_expression I>2\s(I)
_cod_data_source_file C0DT01218A.TXT
_cod_data_source_block Tb9
_cod_original_sg_symbol_H-M 'P 4/n'
_cod_database_code 7014846

loop_
_symmetry_equiv_pos_as_xyz
'x, y, z'
'-x+1/2, -y+1/2, z'
'-y+1/2, x, z'
'y, -x+1/2, z'
'-x, -y, -z'
'x-1/2, y-1/2, -z'
'y-1/2, -x, -z'
'-y, x-1/2, -z'

loop_
_atom_site_label
_atom_site_type_symbol
_atom_site_fract_x
_atom_site_fract_y
_atom_site_fract_z
_atom_site_U_iso_or_equiv
_atom_site_adp_type
_atom_site_occupancy
_atom_site_symmetry_multiplicity
_atom_site_calc_flag
_atom_site_refinement_flags
_atom_site_disorder_assembly
_atom_site_disorder_group
Tb1 Tb 0.613946(15) 0.755407(15) -0.033985(16) 0.01212(7) Uani 1 1 d . . .
Tb2 Tb 0.661639(15) 0.852049(15) 0.319296(17) 0.01273(7) Uani 1 1 d . . .
Tb3 Tb 0.7500 0.7500 0.14161(3) 0.01108(13) Uani 1 4 d S . .
O1 O 0.6650(2) 0.8422(2) -0.1329(2) 0.0151(9) Uani 1 1 d . . .
O2 O 0.5240(2) 0.8312(2) -0.0846(3) 0.0212(10) Uani 1 1 d . . .
O3 O 0.5174(2) 0.6852(2) -0.0688(2) 0.0177(9) Uani 1 1 d . . .
O4 O 0.5414(2) 0.7575(2) 0.0888(2) 0.0158(9) Uani 1 1 d . . .
O5 O 0.6069(2) 0.9012(2) 0.1969(2) 0.0170(9) Uani 1 1 d . . .
O6 O 0.5491(2) 0.8789(2) 0.3624(3) 0.0215(10) Uani 1 1 d . . .
O7 O 0.5258(2) 0.6654(2) 0.3531(2) 0.0194(10) Uani 1 1 d . . .
O8 O 0.6254(2) 0.7572(2) 0.4197(2) 0.0164(9) Uani 1 1 d . . .
O9 O 0.7500 0.7500 -0.0483(5) 0.0156(18) Uani 1 4 d SD . .
H9O H 0.7500 0.7500 -0.1032(8) 0.019 Uiso 1 4 d SD . .
O10 O 0.6698(2) 0.6755(2) 0.0585(2) 0.0134(9) Uani 1 1 d D . .
H10O H 0.641(2) 0.654(3) 0.090(3) 0.016 Uiso 1 1 d D . .
O11 O 0.6405(2) 0.7563(2) 0.2251(2) 0.0127(9) Uani 1 1 d D . .
H11O H 0.6047(18) 0.763(3) 0.194(3) 0.015 Uiso 1 1 d D . .
O12 O 0.7500 0.7500 0.3359(4) 0.0127(17) Uani 1 4 d S . .
C1 C 0.6899(3) 0.9068(4) -0.2633(4) 0.0232(15) Uani 1 1 d . . .
H1A H 0.7123 0.9478 -0.2356 0.035 Uiso 1 1 calc R . .
H1B H 0.6655 0.9219 -0.3166 0.035 Uiso 1 1 calc R . .
H1C H 0.7262 0.8717 -0.2782 0.035 Uiso 1 1 calc R . .
C2 C 0.6370(3) 0.8741(3) -0.2009(4) 0.0159(13) Uani 1 1 d . . .
C3 C 0.5655(3) 0.8779(3) -0.2170(4) 0.0166(13) Uani 1 1 d . . .
H3 H 0.5511 0.8955 -0.2724 0.020 Uiso 1 1 calc R . .
C4 C 0.5119(3) 0.8580(3) -0.1581(4) 0.0189(14) Uani 1 1 d . . .
C5 C 0.4360(3) 0.8691(3) -0.1834(4) 0.0253(15) Uani 1 1 d . . .
H5A H 0.4189 0.8277 -0.2158 0.038 Uiso 1 1 calc R . .
H5B H 0.4321 0.9113 -0.2202 0.038 Uiso 1 1 calc R . .
H5C H 0.4073 0.8754 -0.1306 0.038 Uiso 1 1 calc R . .
C6 C 0.3984(3) 0.6584(4) -0.1037(4) 0.0300(16) Uani 1 1 d . . .
H6A H 0.4031 0.6802 -0.1615 0.045 Uiso 1 1 calc R . .
H6B H 0.3511 0.6683 -0.0803 0.045 Uiso 1 1 calc R . .
H6C H 0.4049 0.6071 -0.1088 0.045 Uiso 1 1 calc R . .
C7 C 0.4532(3) 0.6881(3) -0.0436(4) 0.0203(14) Uani 1 1 d . . .
C8 C 0.4310(3) 0.7140(3) 0.0376(4) 0.0185(13) Uani 1 1 d . . .
H8 H 0.3819 0.7115 0.0508 0.022 Uiso 1 1 calc R . .
C9 C 0.4755(3) 0.7431(3) 0.1000(4) 0.0160(13) Uani 1 1 d . . .
C10 C 0.4472(3) 0.7581(3) 0.1898(4) 0.0218(14) Uani 1 1 d . . .
H10A H 0.4646 0.7221 0.2307 0.033 Uiso 1 1 calc R . .
H10B H 0.3953 0.7569 0.1885 0.033 Uiso 1 1 calc R . .
H10C H 0.4631 0.8050 0.2089 0.033 Uiso 1 1 calc R . .
C11 C 0.5357(3) 0.9600(3) 0.0928(4) 0.0227(15) Uani 1 1 d . . .
H11A H 0.5785 0.9828 0.0700 0.034 Uiso 1 1 calc R . .
H11B H 0.4967 0.9942 0.0931 0.034 Uiso 1 1 calc R . .
H11C H 0.5232 0.9196 0.0557 0.034 Uiso 1 1 calc R . .
C12 C 0.5492(3) 0.9345(3) 0.1847(4) 0.0188(13) Uani 1 1 d . . .
C13 C 0.4986(3) 0.9464(3) 0.2491(4) 0.0204(14) Uani 1 1 d . . .
H13 H 0.4596 0.9758 0.2344 0.024 Uiso 1 1 calc R . .
C14 C 0.5006(3) 0.9187(3) 0.3338(4) 0.0181(14) Uani 1 1 d . . .
C15 C 0.4406(4) 0.9349(4) 0.3955(4) 0.041(2) Uani 1 1 d . . .
H15A H 0.4067 0.8955 0.3951 0.061 Uiso 1 1 calc R . .
H15B H 0.4167 0.9783 0.3768 0.061 Uiso 1 1 calc R . .
H15C H 0.4593 0.9412 0.4547 0.061 Uiso 1 1 calc R . .
C16 C 0.4113(3) 0.6691(4) 0.4124(4) 0.0342(19) Uani 1 1 d . . .
H16A H 0.3874 0.6982 0.3684 0.051 Uiso 1 1 calc R . .
H16B H 0.3905 0.6783 0.4699 0.051 Uiso 1 1 calc R . .
H16C H 0.4056 0.6190 0.3976 0.051 Uiso 1 1 calc R . .
C17 C 0.4888(3) 0.6874(3) 0.4142(4) 0.0224(15) Uani 1 1 d . . .
C18 C 0.5146(3) 0.7295(3) 0.4832(4) 0.0220(15) Uani 1 1 d . . .
H18 H 0.4861 0.7340 0.5341 0.026 Uiso 1 1 calc R . .
C19 C 0.5784(3) 0.7645(3) 0.4814(4) 0.0178(14) Uani 1 1 d . . .
C20 C 0.5991(4) 0.8159(3) 0.5515(4) 0.0283(16) Uani 1 1 d . . .
H20A H 0.6459 0.8033 0.5744 0.043 Uiso 1 1 calc R . .
H20B H 0.5642 0.8143 0.5988 0.043 Uiso 1 1 calc R . .
H20C H 0.6007 0.8639 0.5270 0.043 Uiso 1 1 calc R . .

loop_
_atom_site_aniso_label
_atom_site_aniso_U_11
_atom_site_aniso_U_22
_atom_site_aniso_U_33
_atom_site_aniso_U_23
_atom_site_aniso_U_13
_atom_site_aniso_U_12
Tb1 0.01332(16) 0.01382(16) 0.00921(12) 0.00038(11) -0.00054(12) -0.00025(13)
Tb2 0.01443(15) 0.01458(16) 0.00917(12) -0.00036(12) 0.00117(12) 0.00065(13)
Tb3 0.01268(18) 0.01268(18) 0.0079(2) 0.000 0.000 0.000
O1 0.018(2) 0.017(2) 0.0104(19) 0.0020(17) -0.0067(17) 0.0014(19)
O2 0.020(2) 0.023(2) 0.021(2) 0.0068(19) 0.0033(19) 0.005(2)
O3 0.016(2) 0.018(2) 0.020(2) -0.0046(18) -0.0019(18) -0.0026(18)
O4 0.012(2) 0.024(2) 0.0105(19) 0.0003(17) 0.0018(17) 0.0024(18)
O5 0.020(2) 0.019(2) 0.012(2) -0.0004(17) 0.0021(17) 0.0036(19)
O6 0.021(2) 0.024(2) 0.019(2) 0.0046(19) 0.0047(19) 0.008(2)
O7 0.018(2) 0.025(2) 0.015(2) 0.0026(18) 0.0026(19) -0.0023(19)
O8 0.020(2) 0.021(2) 0.0081(18) 0.0013(17) 0.0076(17) 0.0000(19)
O9 0.017(3) 0.017(3) 0.012(4) 0.000 0.000 0.000
O10 0.015(2) 0.016(2) 0.0097(18) 0.0030(17) 0.0018(16) -0.0025(18)
O11 0.012(2) 0.015(2) 0.0106(19) 0.0007(17) -0.0035(16) -0.0023(18)
O12 0.014(3) 0.014(3) 0.009(4) 0.000 0.000 0.000
C1 0.023(4) 0.035(4) 0.011(3) 0.008(3) 0.000(3) -0.002(3)
C2 0.025(4) 0.009(3) 0.014(3) -0.009(2) 0.000(3) -0.002(3)
C3 0.019(3) 0.015(3) 0.016(3) 0.002(2) -0.004(3) 0.005(3)
C4 0.022(3) 0.015(3) 0.020(3) 0.001(3) -0.006(3) 0.003(3)
C5 0.019(3) 0.027(4) 0.030(3) 0.002(3) 0.004(3) 0.004(3)
C6 0.022(4) 0.034(4) 0.034(4) -0.010(3) -0.004(3) 0.001(3)
C7 0.019(3) 0.019(3) 0.022(3) 0.001(3) -0.002(3) 0.003(3)
C8 0.017(3) 0.021(3) 0.018(3) -0.004(3) 0.002(3) 0.000(3)
C9 0.023(4) 0.013(3) 0.012(3) 0.005(2) 0.004(3) 0.007(3)
C10 0.021(3) 0.024(4) 0.020(3) 0.004(3) 0.003(3) 0.004(3)
C11 0.019(4) 0.023(4) 0.026(3) 0.000(3) -0.003(3) 0.000(3)
C12 0.025(4) 0.011(3) 0.020(3) -0.002(3) -0.008(3) -0.002(3)
C13 0.021(3) 0.016(3) 0.025(3) -0.001(3) -0.004(3) 0.008(3)
C14 0.016(3) 0.019(3) 0.019(3) -0.002(3) 0.003(3) 0.001(3)
C15 0.032(4) 0.056(5) 0.034(4) 0.014(4) 0.008(4) 0.022(4)
C16 0.020(4) 0.059(5) 0.023(4) 0.008(4) 0.004(3) -0.004(4)
C17 0.022(4) 0.025(4) 0.021(3) 0.007(3) 0.004(3) 0.002(3)
C18 0.022(4) 0.028(4) 0.017(3) 0.002(3) 0.006(3) 0.003(3)
C19 0.023(3) 0.020(3) 0.011(3) 0.003(3) 0.003(3) 0.007(3)
C20 0.043(4) 0.026(4) 0.016(3) 0.001(3) 0.009(3) 0.005(3)

loop_
_atom_type_symbol
_atom_type_description
_atom_type_scat_dispersion_real
_atom_type_scat_dispersion_imag
_atom_type_scat_source
C C 0.0033 0.0016 'International Tables Vol C Tables 4.2.6.8 and 6.1.1.4'
H H 0.0000 0.0000 'International Tables Vol C Tables 4.2.6.8 and 6.1.1.4'
O O 0.0106 0.0060 'International Tables Vol C Tables 4.2.6.8 and 6.1.1.4'
Tb Tb -0.1723 4.1537 'International Tables Vol C Tables 4.2.6.8 and 6.1.1.4'

loop_
_geom_angle_atom_site_label_1
_geom_angle_atom_site_label_2
_geom_angle_atom_site_label_3
_geom_angle
_geom_angle_site_symmetry_1
_geom_angle_site_symmetry_3
_geom_angle_publ_flag
Tb1 Tb1 Tb1 90.0 3_655 4_565 ?
Tb1 Tb1 Tb3 60.737(4) 3_655 . ?
Tb1 Tb1 Tb3 60.736(4) 4_565 . ?
Tb1 Tb1 O1 41.55(9) 3_655 3_655 ?
Tb1 Tb1 O1 103.10(9) 3_655 . ?
Tb1 Tb1 O1 103.11(9) 4_565 3_655 ?
Tb1 Tb1 O1 41.51(9) 4_565 . ?
Tb1 Tb1 O2 159.53(10) 3_655 . ?
Tb1 Tb1 O2 96.76(10) 4_565 . ?
Tb1 Tb1 O3 96.51(10) 3_655 . ?
Tb1 Tb1 O3 165.13(10) 4_565 . ?
Tb1 Tb1 O4 114.35(10) 3_655 . ?
Tb1 Tb1 O4 114.90(10) 4_565 . ?
Tb1 Tb1 O9 45.206(14) 3_655 . ?
Tb1 Tb1 O9 45.206(14) 4_565 . ?
Tb1 Tb1 O10 96.19(9) 3_655 4_565 ?
Tb1 Tb1 O10 38.25(9) 3_655 . ?
Tb1 Tb1 O10 38.41(9) 4_565 4_565 ?
Tb1 Tb1 O10 96.16(9) 4_565 . ?
Tb3 Tb1 O1 101.23(9) . . ?
Tb3 Tb1 O1 101.27(9) . 3_655 ?
Tb3 Tb1 O2 138.89(10) . . ?
Tb3 Tb1 O3 133.96(10) . . ?
Tb3 Tb1 O4 79.84(9) . . ?
Tb3 Tb1 O9 51.13(16) . . ?
Tb3 Tb1 O10 39.47(9) . . ?
Tb3 Tb1 O10 39.42(9) . 4_565 ?
O1 Tb1 O1 87.20(17) . 3_655 ?
O1 Tb1 O2 70.78(13) . . ?
O1 Tb1 O2 117.98(13) 3_655 . ?
O1 Tb1 O3 123.69(13) . . ?
O1 Tb1 O3 73.87(13) 3_655 . ?
O1 Tb1 O4 136.47(13) . . ?
O1 Tb1 O4 135.78(13) 3_655 . ?
O1 Tb1 O9 65.12(14) . . ?
O1 Tb1 O9 65.15(14) 3_655 . ?
O1 Tb1 O10 129.65(13) . . ?
O1 Tb1 O10 129.77(13) 3_655 4_565 ?
O1 Tb1 O10 76.58(13) 3_655 . ?
O1 Tb1 O10 76.69(13) . 4_565 ?
O2 Tb1 O3 72.79(14) . . ?
O2 Tb1 O4 80.22(13) . . ?
O2 Tb1 O9 135.65(13) . . ?
O2 Tb1 O10 157.50(13) . . ?
O2 Tb1 O10 101.12(14) . 4_565 ?
O3 Tb1 O4 74.47(14) . . ?
O3 Tb1 O9 137.85(12) . . ?
O3 Tb1 O10 97.22(14) . . ?
O3 Tb1 O10 152.37(13) . 4_565 ?
O4 Tb1 O9 130.97(19) . . ?
O4 Tb1 O10 77.65(13) . . ?
O4 Tb1 O10 77.95(13) . 4_565 ?
O9 Tb1 O10 64.79(15) . . ?
O9 Tb1 O10 64.89(15) . 4_565 ?
O10 Tb1 O10 78.21(18) . 4_565 ?
Tb2 Tb2 Tb2 90.0 4_565 3_655 ?
Tb2 Tb2 Tb3 61.083(4) 4_565 . ?
Tb2 Tb2 Tb3 61.083(4) 3_655 . ?
Tb2 Tb2 O5 118.08(10) 4_565 . ?
Tb2 Tb2 O5 111.41(10) 3_655 . ?
Tb2 Tb2 O6 160.87(10) 4_565 . ?
Tb2 Tb2 O6 98.89(11) 3_655 . ?
Tb2 Tb2 O7 92.30(10) 4_565 4_565 ?
Tb2 Tb2 O7 167.17(9) 3_655 4_565 ?
Tb2 Tb2 O8 42.72(9) 4_565 4_565 ?
Tb2 Tb2 O8 103.04(9) 4_565 . ?
Tb2 Tb2 O8 103.31(9) 3_655 4_565 ?
Tb2 Tb2 O8 41.67(9) 3_655 . ?
Tb2 Tb2 O11 39.58(9) 4_565 4_565 ?
Tb2 Tb2 O11 96.55(9) 4_565 . ?
Tb2 Tb2 O11 96.68(9) 3_655 4_565 ?
Tb2 Tb2 O11 38.66(9) 3_655 . ?
Tb2 Tb2 O12 45.281(15) 4_565 . ?
Tb2 Tb2 O12 45.281(15) 3_655 . ?
Tb3 Tb2 O5 79.52(9) . . ?
Tb3 Tb2 O6 137.93(10) . . ?
Tb3 Tb2 O7 130.56(9) . 4_565 ?
Tb3 Tb2 O8 101.78(9) . . ?
Tb3 Tb2 O8 102.81(9) . 4_565 ?
Tb3 Tb2 O11 39.60(9) . . ?
Tb3 Tb2 O11 39.33(9) . 4_565 ?
Tb3 Tb2 O12 52.53(15) . . ?
O5 Tb2 O6 74.39(14) . . ?
O5 Tb2 O7 78.50(13) . 4_565 ?
O5 Tb2 O8 131.98(14) . . ?
O5 Tb2 O8 140.76(14) . 4_565 ?
O5 Tb2 O11 74.81(13) . . ?
O5 Tb2 O11 79.46(13) . 4_565 ?
O5 Tb2 O12 131.88(18) . . ?
O6 Tb2 O7 75.42(14) . 4_565 ?
O6 Tb2 O8 73.83(14) . . ?
O6 Tb2 O8 118.30(13) . 4_565 ?
O6 Tb2 O11 100.97(14) . . ?
O6 Tb2 O11 153.02(13) . 4_565 ?
O6 Tb2 O12 138.15(13) . . ?
O7 Tb2 O8 70.47(13) 4_565 4_565 ?
O7 Tb2 O8 125.64(13) 4_565 . ?
O7 Tb2 O11 93.11(13) 4_565 4_565 ?
O7 Tb2 O11 152.99(13) 4_565 . ?
O7 Tb2 O12 133.84(12) 4_565 . ?
O8 Tb2 O8 86.47(18) . 4_565 ?
O8 Tb2 O11 77.01(12) . . ?
O8 Tb2 O11 78.86(13) 4_565 4_565 ?
O8 Tb2 O11 130.96(13) 4_565 . ?
O8 Tb2 O11 130.74(13) . 4_565 ?
O8 Tb2 O12 64.61(13) . . ?
O8 Tb2 O12 65.29(13) 4_565 . ?
O11 Tb2 O11 78.11(18) . 4_565 ?
O11 Tb2 O12 65.90(14) . . ?
O11 Tb2 O12 66.52(14) 4_565 . ?
Tb1 Tb3 Tb1 58.526(8) 3_655 2_665 ?
Tb1 Tb3 Tb1 87.466(14) 3_655 4_565 ?
Tb1 Tb3 Tb1 58.526(8) 2_665 4_565 ?
Tb1 Tb3 O9 43.733(7) 3_655 . ?
Tb1 Tb3 O9 43.733(7) 2_665 . ?
Tb1 Tb3 O9 43.733(7) 4_565 . ?
Tb1 Tb3 O10 92.22(9) 3_655 2_665 ?
Tb1 Tb3 O10 37.45(9) 3_655 3_655 ?
Tb1 Tb3 O10 92.10(9) 3_655 4_565 ?
Tb1 Tb3 O10 37.25(9) 3_655 . ?
Tb1 Tb3 O10 37.45(9) 2_665 2_665 ?
Tb1 Tb3 O10 37.24(9) 2_665 3_655 ?
Tb1 Tb3 O10 92.22(9) 2_665 4_565 ?
Tb1 Tb3 O10 92.10(9) 2_665 . ?
Tb1 Tb3 O10 37.24(9) 4_565 2_665 ?
Tb1 Tb3 O10 92.10(9) 4_565 3_655 ?
Tb1 Tb3 O10 37.45(9) 4_565 4_565 ?
Tb1 Tb3 O10 92.22(9) 4_565 . ?
Tb1 Tb3 O11 112.96(9) 3_655 . ?
Tb1 Tb3 O11 165.41(8) 3_655 4_565 ?
Tb1 Tb3 O11 111.67(9) 3_655 2_665 ?
Tb1 Tb3 O11 77.97(8) 3_655 3_655 ?
Tb1 Tb3 O11 165.41(8) 2_665 . ?
Tb1 Tb3 O11 111.67(9) 2_665 4_565 ?
Tb1 Tb3 O11 77.97(8) 2_665 2_665 ?
Tb1 Tb3 O11 112.96(9) 2_665 3_655 ?
Tb1 Tb3 O11 111.67(9) 4_565 . ?
Tb1 Tb3 O11 77.97(8) 4_565 4_565 ?
Tb1 Tb3 O11 112.96(9) 4_565 2_665 ?
Tb1 Tb3 O11 165.41(8) 4_565 3_655 ?
O9 Tb3 O10 58.40(8) . . ?
O9 Tb3 O10 58.39(8) . 2_665 ?
O9 Tb3 O10 58.39(8) . 3_655 ?
O9 Tb3 O10 58.39(8) . 4_565 ?
O9 Tb3 O11 121.70(8) . . ?
O9 Tb3 O11 121.70(8) . 4_565 ?
O9 Tb3 O11 121.70(8) . 2_665 ?
O9 Tb3 O11 121.70(8) . 3_655 ?
O10 Tb3 O10 74.06(8) 2_665 3_655 ?
O10 Tb3 O10 74.06(8) 2_665 4_565 ?
O10 Tb3 O10 116.79(17) 3_655 4_565 ?
O10 Tb3 O10 116.79(17) . 2_665 ?
O10 Tb3 O10 74.06(8) . 3_655 ?
O10 Tb3 O10 74.06(8) . 4_565 ?
O10 Tb3 O11 76.91(12) . . ?
O10 Tb3 O11 141.01(13) 2_665 . ?
O10 Tb3 O11 142.95(13) 3_655 . ?
O10 Tb3 O11 75.68(12) 4_565 . ?
O10 Tb3 O11 75.68(12) 2_665 4_565 ?
O10 Tb3 O11 141.01(13) 3_655 4_565 ?
O10 Tb3 O11 76.91(12) 4_565 4_565 ?
O10 Tb3 O11 142.95(13) . 4_565 ?
O10 Tb3 O11 76.91(12) 2_665 2_665 ?
O10 Tb3 O11 75.68(12) 3_655 2_665 ?
O10 Tb3 O11 142.95(13) 4_565 2_665 ?
O10 Tb3 O11 141.01(13) . 2_665 ?
O10 Tb3 O11 142.95(13) 2_665 3_655 ?
O10 Tb3 O11 76.91(12) 3_655 3_655 ?
O10 Tb3 O11 141.01(13) 4_565 3_655 ?
O10 Tb3 O11 75.68(12) . 3_655 ?
O11 Tb3 O11 73.97(8) . 4_565 ?
O11 Tb3 O11 116.60(17) . 2_665 ?
O11 Tb3 O11 73.97(8) 4_565 2_665 ?
O11 Tb3 O11 73.97(8) . 3_655 ?
O11 Tb3 O11 116.60(17) 4_565 3_655 ?
O11 Tb3 O11 73.97(8) 2_665 3_655 ?
Tb1 O1 Tb1 96.94(12) . 4_565 ?
Tb1 O1 C2 130.1(4) . . ?
Tb1 O1 C2 128.3(3) 4_565 . ?
Tb1 O2 C4 132.3(4) . . ?
Tb1 O3 C7 130.9(4) . . ?
Tb1 O4 C9 132.4(4) . . ?
Tb2 O5 C12 133.9(4) . . ?
Tb2 O6 C14 135.0(4) . . ?
Tb2 O7 C17 136.4(4) 3_655 . ?
Tb2 O8 Tb2 95.61(12) . 3_655 ?
Tb2 O8 C19 124.5(4) . . ?
Tb2 O8 C19 131.5(4) 3_655 . ?
Tb1 O9 Tb1 89.59(3) . 4_565 ?
Tb1 O9 Tb1 170.3(3) . 2_665 ?
Tb1 O9 Tb1 89.59(3) 4_565 2_665 ?
Tb1 O9 Tb1 89.59(3) . 3_655 ?
Tb1 O9 Tb1 170.3(3) 4_565 3_655 ?
Tb1 O9 Tb1 89.59(3) 2_665 3_655 ?
Tb1 O9 Tb3 85.14(16) . . ?
Tb1 O9 Tb3 85.14(16) 4_565 . ?
Tb1 O9 Tb3 85.14(16) 2_665 . ?
Tb1 O9 Tb3 85.14(16) 3_655 . ?
Tb1 O9 H9O 94.86(16) . . ?
Tb1 O9 H9O 94.86(16) 4_565 . ?
Tb1 O9 H9O 94.86(16) 2_665 . ?
Tb1 O9 H9O 94.86(16) 3_655 . ?
Tb3 O9 H9O 180.000(4) . . ?
Tb1 O10 Tb1 103.35(13) . 3_655 ?
Tb1 O10 Tb3 103.08(15) . . ?
Tb1 O10 Tb3 103.33(15) 3_655 . ?
Tb1 O10 H10O 111(4) . . ?
Tb1 O10 H10O 121(4) 3_655 . ?
Tb3 O10 H10O 112(4) . . ?
Tb2 O11 Tb2 101.76(13) . 3_655 ?
Tb2 O11 Tb3 102.48(14) . . ?
Tb2 O11 Tb3 103.86(15) 3_655 . ?
Tb2 O11 H11O 112(4) . . ?
Tb2 O11 H11O 122(4) 3_655 . ?
Tb3 O11 H11O 113(4) . . ?
Tb2 O12 Tb2 89.44(3) . 3_655 ?
Tb2 O12 Tb2 89.44(3) . 4_565 ?
Tb2 O12 Tb2 168.6(3) 3_655 4_565 ?
Tb2 O12 Tb2 168.6(3) . 2_665 ?
Tb2 O12 Tb2 89.44(3) 3_655 2_665 ?
Tb2 O12 Tb2 89.44(3) 4_565 2_665 ?
H1A C1 H1B 109.5 . . ?
H1A C1 H1C 109.5 . . ?
H1A C1 C2 109.5 . . ?
H1B C1 H1C 109.5 . . ?
H1B C1 C2 109.5 . . ?
H1C C1 C2 109.5 . . ?
O1 C2 C1 115.0(5) . . ?
O1 C2 C3 124.1(5) . . ?
C1 C2 C3 120.9(5) . . ?
C2 C3 H3 117.4 . . ?
C2 C3 C4 125.3(5) . . ?
H3 C3 C4 117.4 . . ?
O2 C4 C3 123.4(6) . . ?
O2 C4 C5 117.6(6) . . ?
C3 C4 C5 119.0(5) . . ?
C4 C5 H5A 109.5 . . ?
C4 C5 H5B 109.5 . . ?
C4 C5 H5C 109.5 . . ?
H5A C5 H5B 109.5 . . ?
H5A C5 H5C 109.5 . . ?
H5B C5 H5C 109.5 . . ?
H6A C6 H6B 109.5 . . ?
H6A C6 H6C 109.5 . . ?
H6A C6 C7 109.5 . . ?
H6B C6 H6C 109.5 . . ?
H6B C6 C7 109.5 . . ?
H6C C6 C7 109.5 . . ?
O3 C7 C6 117.2(5) . . ?
O3 C7 C8 124.7(6) . . ?
C6 C7 C8 118.0(6) . . ?
C7 C8 H8 117.7 . . ?
C7 C8 C9 124.6(6) . . ?
H8 C8 C9 117.7 . . ?
O4 C9 C8 125.5(5) . . ?
O4 C9 C10 115.3(5) . . ?
C8 C9 C10 119.3(5) . . ?
C9 C10 H10A 109.5 . . ?
C9 C10 H10B 109.5 . . ?
C9 C10 H10C 109.5 . . ?
H10A C10 H10B 109.5 . . ?
H10A C10 H10C 109.5 . . ?
H10B C10 H10C 109.5 . . ?
H11A C11 H11B 109.5 . . ?
H11A C11 H11C 109.5 . . ?
H11A C11 C12 109.5 . . ?
H11B C11 H11C 109.5 . . ?
H11B C11 C12 109.5 . . ?
H11C C11 C12 109.5 . . ?
O5 C12 C11 116.0(5) . . ?
O5 C12 C13 124.4(5) . . ?
C11 C12 C13 119.6(5) . . ?
C12 C13 H13 117.4 . . ?
C12 C13 C14 125.3(6) . . ?
H13 C13 C14 117.4 . . ?
O6 C14 C13 124.3(5) . . ?
O6 C14 C15 116.7(5) . . ?
C13 C14 C15 119.0(5) . . ?
C14 C15 H15A 109.5 . . ?
C14 C15 H15B 109.5 . . ?
C14 C15 H15C 109.5 . . ?
H15A C15 H15B 109.5 . . ?
H15A C15 H15C 109.5 . . ?
H15B C15 H15C 109.5 . . ?
H16A C16 H16B 109.5 . . ?
H16A C16 H16C 109.5 . . ?
H16A C16 C17 109.5 . . ?
H16B C16 H16C 109.5 . . ?
H16B C16 C17 109.5 . . ?
H16C C16 C17 109.5 . . ?
O7 C17 C16 117.2(6) . . ?
O7 C17 C18 124.1(6) . . ?
C16 C17 C18 118.7(6) . . ?
C17 C18 H18 118.0 . . ?
C17 C18 C19 124.0(6) . . ?
H18 C18 C19 118.0 . . ?
O8 C19 C18 124.1(5) . . ?
O8 C19 C20 114.2(5) . . ?
C18 C19 C20 121.7(5) . . ?
C19 C20 H20A 109.5 . . ?
C19 C20 H20B 109.5 . . ?
C19 C20 H20C 109.5 . . ?
H20A C20 H20B 109.5 . . ?
H20A C20 H20C 109.5 . . ?
H20B C20 H20C 109.5 . . ?

loop_
_geom_bond_atom_site_label_1
_geom_bond_atom_site_label_2
_geom_bond_distance
_geom_bond_site_symmetry_2
_geom_bond_publ_flag
Tb1 Tb1 3.6371(4) 3_655 ?
Tb1 Tb1 3.6371(4) 4_565 ?
Tb1 Tb3 3.7203(5) . ?
Tb1 O1 2.430(4) . ?
Tb1 O1 2.428(4) 3_655 ?
Tb1 O2 2.352(4) . ?
Tb1 O3 2.316(4) . ?
Tb1 O4 2.327(4) . ?
Tb1 O9 2.5811(7) . ?
Tb1 O10 2.322(4) . ?
Tb1 O10 2.314(4) 4_565 ?
Tb2 Tb2 3.6058(4) 4_565 ?
Tb2 Tb2 3.6058(4) 3_655 ?
Tb2 Tb3 3.7284(5) . ?
Tb2 O5 2.334(4) . ?
Tb2 O6 2.282(4) . ?
Tb2 O7 2.366(4) 4_565 ?
Tb2 O8 2.458(4) . ?
Tb2 O8 2.409(4) 4_565 ?
Tb2 O11 2.347(4) . ?
Tb2 O11 2.301(4) 4_565 ?
Tb2 O12 2.5622(7) . ?
Tb3 Tb1 3.7203(5) 3_655 ?
Tb3 Tb1 3.7203(5) 2_665 ?
Tb3 Tb1 3.7203(5) 4_565 ?
Tb3 O9 2.907(7) . ?
Tb3 O10 2.428(4) . ?
Tb3 O10 2.428(4) 2_665 ?
Tb3 O10 2.428(4) 3_655 ?
Tb3 O10 2.428(4) 4_565 ?
Tb3 O11 2.434(4) . ?
Tb3 O11 2.434(4) 4_565 ?
Tb3 O11 2.434(4) 2_665 ?
Tb3 O11 2.434(4) 3_655 ?
O1 Tb1 2.428(4) 4_565 ?
O1 C2 1.314(7) . ?
O2 C4 1.255(6) . ?
O3 C7 1.274(7) . ?
O4 C9 1.284(7) . ?
O5 C12 1.272(7) . ?
O6 C14 1.263(7) . ?
O7 Tb2 2.366(4) 3_655 ?
O7 C17 1.240(7) . ?
O8 Tb2 2.409(4) 3_655 ?
O8 C19 1.303(7) . ?
O9 Tb1 2.5811(7) 4_565 ?
O9 Tb1 2.5811(7) 2_665 ?
O9 Tb1 2.5811(7) 3_655 ?
O9 H9O 0.841(10) . ?
O10 Tb1 2.314(4) 3_655 ?
O10 H10O 0.837(10) . ?
O11 Tb2 2.301(4) 3_655 ?
O11 H11O 0.839(10) . ?
O12 Tb2 2.5623(7) 3_655 ?
O12 Tb2 2.5623(7) 4_565 ?
O12 Tb2 2.5623(7) 2_665 ?
C1 H1A 0.980 . ?
C1 H1B 0.980 . ?
C1 H1C 0.980 . ?
C1 C2 1.514(8) . ?
C2 C3 1.375(8) . ?
C3 H3 0.950 . ?
C3 C4 1.408(8) . ?
C4 C5 1.499(8) . ?
C5 H5A 0.980 . ?
C5 H5B 0.980 . ?
C5 H5C 0.980 . ?
C6 H6A 0.980 . ?
C6 H6B 0.980 . ?
C6 H6C 0.980 . ?
C6 C7 1.495(8) . ?
C7 C8 1.401(8) . ?
C8 H8 0.950 . ?
C8 C9 1.386(8) . ?
C9 C10 1.503(8) . ?
C10 H10A 0.980 . ?
C10 H10B 0.980 . ?
C10 H10C 0.980 . ?
C11 H11A 0.980 . ?
C11 H11B 0.980 . ?
C11 H11C 0.980 . ?
C11 C12 1.509(8) . ?
C12 C13 1.390(8) . ?
C13 H13 0.950 . ?
C13 C14 1.400(8) . ?
C14 C15 1.507(8) . ?
C15 H15A 0.980 . ?
C15 H15B 0.980 . ?
C15 H15C 0.980 . ?
C16 H16A 0.980 . ?
C16 H16B 0.980 . ?
C16 H16C 0.980 . ?
C16 C17 1.504(9) . ?
C17 C18 1.408(9) . ?
C18 H18 0.950 . ?
C18 C19 1.375(8) . ?
C19 C20 1.499(8) . ?
C20 H20A 0.980 . ?
C20 H20B 0.980 . ?
C20 H20C 0.980 . ?

loop_
_geom_hbond_atom_site_label_D
_geom_hbond_atom_site_label_H
_geom_hbond_atom_site_label_A
_geom_hbond_distance_DH
_geom_hbond_distance_HA
_geom_hbond_distance_DA
_geom_hbond_angle_DHA
_geom_hbond_site_symmetry_A
O10 H10O O5 0.837(10) 2.02(2) 2.822(5) 160(6) 3_655
O11 H11O O4 0.839(10) 2.01(2) 2.805(5) 159(5) .

loop_
_platon_squeeze_void_nr
_platon_squeeze_void_average_x
_platon_squeeze_void_average_y
_platon_squeeze_void_average_z
_platon_squeeze_void_volume
_platon_squeeze_void_count_electrons
_platon_squeeze_void_content
1 0.250 0.750 -0.016 276 80 ' '
2 0.750 0.250 -0.016 276 80 ' '
3 0.250 0.250 0.236 6 1 ' '
4 0.250 0.250 0.356 8 1 ' '
5 0.750 0.750 0.659 9 1 ' '
6 0.750 0.750 0.781 5 1 ' '
